data_2022395
loop_
_publ_author_name
'Parisi, Emmanuele'
'Centore, Roberto'

_publ_section_title
;
 Stabilization of an elusive tautomer by metal coordination
;
_journal_coeditor_code JX3062
_journal_issue 7
_journal_name_full 'Acta Crystallographica Section C'
_journal_page_first
;
;
_journal_paper_doi 10.1107/S2053229621006203
_journal_volume 77
_journal_year 2021
_chemical_formula_iupac '[Cu Br (C8 H7 N7)2 (H2 O1)] Br, 3H2 O1'
_chemical_formula_moiety 'C16 H22 Br2 Cu N14 O4'
_chemical_formula_sum 'C16 H22 Br2 Cu N14 O4'
_chemical_formula_weight 697.83
_chemical_name_systematic
'Aquabromidobis[4-methyl-7-(pyrazin-2-yl)-3<i>H</i>-[1,2,4]triazolo[3,2-<i>c</i>][1,2,4]triazole]copper(II) bromide trihydrate'
_space_group_crystal_system monoclinic
_space_group_IT_number 9
_space_group_name_Hall 'C -2yc'
_space_group_name_H-M_alt 'C 1 c 1'
_atom_sites_solution_hydrogens mixed
_atom_sites_solution_primary direct
_atom_sites_solution_secondary difmap
_audit_creation_method SHELXL-2016/6
_cell_angle_alpha 90
_cell_angle_beta 92.44(3)
_cell_angle_gamma 90
_cell_formula_units_Z 4
_cell_length_a 11.062(4)
_cell_length_b 8.369(3)
_cell_length_c 27.406(6)
_cell_measurement_reflns_used 320
_cell_measurement_temperature 173(2)
_cell_measurement_theta_max 28.513
_cell_measurement_theta_min 3.268
_cell_volume 2534.9(14)
_computing_cell_refinement
;
DIRAX/LSQ (Duisenberg <i>et al.</i>, 2000)
;
_computing_data_collection
;
<i>COLLECT</i> (Nonius, 1999)
;
_computing_data_reduction
;
EvalCCD (Duisenberg <i>et al.</i>, 2003)
;
_computing_molecular_graphics
;
ORTEP-3 for Windows (Farrugia, 2012) and
Mercury (Macrae <i>et al.</i>, 2020)
;
_computing_publication_material
;
WinGX (Farrugia, 2012)
;
_computing_structure_refinement
;
SHELXL2016 (Sheldrick, 2015)
;
_computing_structure_solution
;
SIR97 (Altomare <i>et al.</i>, 1999)
;
_diffrn_ambient_temperature 173(2)
_diffrn_detector 'CCD plate'
_diffrn_detector_area_resol_mean 9
_diffrn_measured_fraction_theta_full 0.982
_diffrn_measured_fraction_theta_max 0.962
_diffrn_measurement_device 'four-circle diffractometer'
_diffrn_measurement_device_type 'Bruker--Nonius KappaCCD'
_diffrn_measurement_method
;
CCD rotation images, thick slices
;
_diffrn_radiation_monochromator graphite
_diffrn_radiation_probe x-ray
_diffrn_radiation_source 'normal-focus sealed tube'
_diffrn_radiation_type MoK\a
_diffrn_radiation_wavelength 0.71073
_diffrn_reflns_av_R_equivalents 0.0361
_diffrn_reflns_av_unetI/netI 0.0514
_diffrn_reflns_limit_h_max 14
_diffrn_reflns_limit_h_min -13
_diffrn_reflns_limit_k_max 10
_diffrn_reflns_limit_k_min -10
_diffrn_reflns_limit_l_max 35
_diffrn_reflns_limit_l_min -35
_diffrn_reflns_number 8682
_diffrn_reflns_theta_full 25.242
_diffrn_reflns_theta_max 27.556
_diffrn_reflns_theta_min 3.124
_exptl_absorpt_coefficient_mu 4.068
_exptl_absorpt_correction_T_max 0.478
_exptl_absorpt_correction_T_min 0.250
_exptl_absorpt_correction_type multi-scan
_exptl_absorpt_process_details
;
(<i>SADABS</i>; Bruker, 2001)
;
_exptl_crystal_colour green
_exptl_crystal_density_diffrn 1.829
_exptl_crystal_description prismatic
_exptl_crystal_F_000 1388
_exptl_crystal_size_max 0.500
_exptl_crystal_size_mid 0.200
_exptl_crystal_size_min 0.200
_refine_diff_density_max 0.602
_refine_diff_density_min -0.858
_refine_ls_abs_structure_details
;
 Refined as an inversion twin.
;
_refine_ls_abs_structure_Flack 0.502(12)
_refine_ls_extinction_method none
_refine_ls_goodness_of_fit_ref 1.043
_refine_ls_hydrogen_treatment mixed
_refine_ls_matrix_type full
_refine_ls_number_parameters 367
_refine_ls_number_reflns 4870
_refine_ls_number_restraints 13
_refine_ls_restrained_S_all 1.042
_refine_ls_R_factor_all 0.0374
_refine_ls_R_factor_gt 0.0327
_refine_ls_shift/su_max 0.000
_refine_ls_shift/su_mean 0.000
_refine_ls_structure_factor_coef Fsqd
_refine_ls_weighting_details 'w=1/[\s^2^(Fo^2^)+(0.0413P)^2^+2.1083P] where P=(Fo^2^+2Fc^2^)/3'
_refine_ls_weighting_scheme calc
_refine_ls_wR_factor_gt 0.0781
_refine_ls_wR_factor_ref 0.0808
_reflns_number_gt 4563
_reflns_number_total 4870
_reflns_threshold_expression 'I > 2\s(I)'
_cod_data_source_file jx3062sup1.cif
_cod_data_source_block 1
_cod_original_sg_symbol_H-M 'C c'
_cod_database_code 2022395
_shelx_space_group_comment
;
The symmetry employed for this shelxl refinement is uniquely defined
by the following loop, which should always be used as a source of
symmetry information in preference to the above space-group names.
They are only intended as comments.
;
_shelx_estimated_absorpt_t_min 0.236
_shelx_estimated_absorpt_t_max 0.497

loop_
_space_group_symop_operation_xyz
'x, y, z'
'x, -y, z+1/2'
'x+1/2, y+1/2, z'
'x+1/2, -y+1/2, z+1/2'

loop_
_atom_site_type_symbol
_atom_site_label
_atom_site_fract_x
_atom_site_fract_y
_atom_site_fract_z
_atom_site_U_iso_or_equiv
_atom_site_adp_type
_atom_site_calc_flag
_atom_site_occupancy
_atom_site_disorder_assembly
_atom_site_disorder_group
C C1A 0.2108(5) 0.3482(7) 0.1008(2) 0.0171(11) Uani d 1 . .
C C2A 0.0988(5) 0.1833(7) 0.0494(2) 0.0203(12) Uani d 1 . .
H H2A 0.055550 0.163375 0.019347 0.024 Uiso calc 1 . .
C C3A 0.1070(6) 0.0641(7) 0.0854(2) 0.0233(12) Uani d 1 . .
H H3A 0.070052 -0.036484 0.078759 0.028 Uiso calc 1 . .
C C4A 0.2180(6) 0.2281(7) 0.1359(2) 0.0218(12) Uani d 1 . .
H H4A 0.261924 0.247106 0.165862 0.026 Uiso calc 1 . .
C C5A 0.2645(5) 0.5042(7) 0.1058(2) 0.0164(11) Uani d 1 . .
C C6A 0.3529(5) 0.7240(7) 0.1263(2) 0.0177(11) Uani d 1 . .
C C7A 0.4323(6) 0.6809(8) 0.1994(2) 0.0227(12) Uani d 1 . .
C C8A 0.5012(7) 0.7127(9) 0.2462(2) 0.0322(15) Uani d 1 . .
H H8A 0.448925 0.767907 0.268770 0.048 Uiso calc 1 . .
H H8B 0.571526 0.779821 0.240018 0.048 Uiso calc 1 . .
H H8C 0.528625 0.611249 0.260743 0.048 Uiso calc 1 . .
N N1A 0.2503(5) 0.6096(6) 0.07033(17) 0.0184(10) Uani d 1 . .
N N2A 0.3066(5) 0.7527(6) 0.08205(18) 0.0195(10) Uani d 1 . .
N N3A 0.4212(5) 0.7944(6) 0.16306(18) 0.0195(10) Uani d 1 . .
H H3NA 0.461(6) 0.882(5) 0.162(3) 0.023 Uiso d 1 . .
N N4A 0.3787(5) 0.5451(6) 0.18878(17) 0.0219(10) Uani d 1 . .
N N5A 0.3309(4) 0.5749(6) 0.14234(16) 0.0160(9) Uani d 1 . .
N N6A 0.1518(4) 0.3249(5) 0.05743(18) 0.0180(10) Uani d 1 . .
N N7A 0.1644(5) 0.0863(6) 0.12843(18) 0.0226(11) Uani d 1 . .
C C1B 0.1316(5) 0.6931(7) -0.0809(2) 0.0184(11) Uani d 1 . .
C C2B 0.1366(6) 0.7999(7) -0.1188(2) 0.0212(12) Uani d 1 . .
H H2B 0.101996 0.771551 -0.149940 0.025 Uiso calc 1 . .
C C3B 0.2360(6) 0.9747(8) -0.0686(2) 0.0252(13) Uani d 1 . .
H H3B 0.272402 1.076143 -0.062860 0.030 Uiso calc 1 . .
C C4B 0.2340(6) 0.8649(7) -0.0299(2) 0.0214(12) Uani d 1 . .
H H4B 0.270875 0.891593 0.000938 0.026 Uiso calc 1 . .
C C5B 0.0785(6) 0.5357(7) -0.0844(2) 0.0190(12) Uani d 1 . .
C C6B -0.0024(5) 0.3091(7) -0.1041(2) 0.0191(11) Uani d 1 . .
C C7B -0.0630(6) 0.3334(7) -0.1805(2) 0.0236(12) Uani d 1 . .
C C8B -0.1181(7) 0.2884(9) -0.2287(2) 0.0335(16) Uani d 1 . .
H H8D -0.123800 0.382944 -0.249744 0.050 Uiso calc 1 . .
H H8E -0.199277 0.244961 -0.224433 0.050 Uiso calc 1 . .
H H8F -0.067814 0.207352 -0.243794 0.050 Uiso calc 1 . .
N N1B 0.0837(4) 0.4380(6) -0.04658(18) 0.0191(10) Uani d 1 . .
N N2B 0.0320(5) 0.2912(6) -0.05801(18) 0.0209(10) Uani d 1 . .
N N3B -0.0583(5) 0.2296(6) -0.14155(18) 0.0214(10) Uani d 1 . .
H H3NB -0.088(6) 0.137(5) -0.137(3) 0.026 Uiso d 1 . .
N N4B -0.0137(5) 0.4731(6) -0.17061(17) 0.0206(11) Uani d 1 . .
N N5B 0.0225(4) 0.4554(6) -0.12167(17) 0.0182(10) Uani d 1 . .
N N6B 0.1811(4) 0.7247(6) -0.03631(17) 0.0160(9) Uani d 1 . .
N N7B 0.1890(5) 0.9421(6) -0.1129(2) 0.0267(12) Uani d 1 . .
O O1 0.3589(5) 0.4611(5) -0.01555(18) 0.0310(10) Uani d 1 . .
H H1W 0.381(8) 0.372(5) -0.005(2) 0.037 Uiso d 1 . .
H H2W 0.362(7) 0.449(8) -0.0455(10) 0.037 Uiso d 1 . .
O O2 0.5055(6) 1.0913(6) 0.15962(18) 0.0420(13) Uani d 1 . .
H H3W 0.492(9) 1.114(11) 0.1310(13) 0.050 Uiso d 1 . .
H H4W 0.543(8) 1.161(8) 0.174(3) 0.050 Uiso d 1 . .
O O3 0.1544(5) -0.1814(5) 0.19710(16) 0.0298(11) Uani d 1 . .
H H5W 0.136(8) -0.139(8) 0.2215(19) 0.036 Uiso d 1 . .
H H6W 0.176(8) -0.108(7) 0.181(3) 0.036 Uiso d 1 . .
O O4 0.1829(6) 1.1261(6) -0.20431(19) 0.0400(13) Uani d 1 . .
H H7W 0.177(9) 1.080(10) -0.1778(18) 0.048 Uiso d 1 . .
H H8W 0.229(6) 1.200(7) -0.199(3) 0.048 Uiso d 1 . .
Br Br1 -0.05312(4) 0.64638(7) 0.04411(2) 0.02344(15) Uani d 1 . .
Br Br2 -0.16760(5) -0.12171(7) -0.13330(2) 0.03047(17) Uani d 1 . .
Cu Cu 0.16163(6) 0.52924(8) 0.01225(3) 0.01672(15) Uani d 1 . .

loop_
_atom_site_aniso_label
_atom_site_aniso_U_11
_atom_site_aniso_U_22
_atom_site_aniso_U_33
_atom_site_aniso_U_12
_atom_site_aniso_U_13
_atom_site_aniso_U_23
C1A 0.019(3) 0.016(3) 0.016(2) 0.003(2) -0.001(2) 0.001(2)
C2A 0.020(3) 0.016(3) 0.025(3) 0.001(2) 0.000(2) -0.001(2)
C3A 0.027(3) 0.018(3) 0.026(3) -0.003(2) 0.004(2) -0.001(2)
C4A 0.023(3) 0.023(3) 0.019(3) 0.001(2) 0.001(2) 0.005(2)
C5A 0.016(3) 0.018(3) 0.014(2) 0.001(2) -0.004(2) 0.001(2)
C6A 0.017(3) 0.015(3) 0.021(3) -0.001(2) 0.001(2) 0.000(2)
C7A 0.022(3) 0.028(3) 0.018(2) 0.003(3) -0.001(2) -0.001(2)
C8A 0.039(4) 0.034(4) 0.022(3) -0.002(3) -0.011(3) -0.005(3)
N1A 0.020(3) 0.015(2) 0.020(2) -0.0028(19) -0.001(2) -0.0004(18)
N2A 0.023(3) 0.014(2) 0.021(2) -0.007(2) -0.005(2) -0.0019(19)
N3A 0.021(3) 0.019(3) 0.018(2) 0.000(2) -0.005(2) 0.0017(19)
N4A 0.026(3) 0.024(3) 0.015(2) 0.001(2) -0.004(2) 0.0015(19)
N5A 0.018(2) 0.013(2) 0.016(2) -0.0007(18) -0.0020(19) 0.0007(17)
N6A 0.019(2) 0.015(2) 0.021(2) 0.0009(19) 0.0037(19) 0.0017(18)
N7A 0.028(3) 0.015(2) 0.025(2) 0.001(2) 0.001(2) 0.0028(19)
C1B 0.016(3) 0.018(3) 0.021(2) 0.004(2) 0.003(2) 0.002(2)
C2B 0.026(3) 0.019(3) 0.018(3) -0.002(2) -0.004(2) 0.002(2)
C3B 0.023(3) 0.023(3) 0.029(3) 0.001(2) -0.004(3) 0.002(3)
C4B 0.021(3) 0.023(3) 0.020(3) 0.001(2) -0.003(2) 0.000(2)
C5B 0.023(3) 0.017(3) 0.017(2) -0.001(2) 0.003(2) 0.003(2)
C6B 0.020(3) 0.016(3) 0.022(3) -0.001(2) 0.002(2) 0.001(2)
C7B 0.025(3) 0.025(3) 0.020(3) 0.003(3) -0.002(2) -0.001(2)
C8B 0.043(4) 0.033(4) 0.024(3) -0.004(3) -0.005(3) -0.007(3)
N1B 0.021(3) 0.018(2) 0.018(2) -0.0035(19) -0.0010(19) 0.0033(19)
N2B 0.025(3) 0.017(2) 0.020(2) -0.005(2) -0.005(2) -0.0017(19)
N3B 0.024(3) 0.018(3) 0.022(2) -0.003(2) -0.007(2) -0.0026(19)
N4B 0.026(3) 0.022(3) 0.014(2) 0.000(2) -0.004(2) -0.0011(19)
N5B 0.019(2) 0.019(3) 0.016(2) -0.0033(19) -0.0054(19) 0.0015(18)
N6B 0.016(2) 0.015(2) 0.017(2) 0.0018(18) -0.0029(19) 0.0031(17)
N7B 0.028(3) 0.022(3) 0.030(3) 0.000(2) -0.001(2) 0.006(2)
O1 0.038(3) 0.024(2) 0.031(2) 0.008(2) 0.003(2) 0.0046(19)
O2 0.068(4) 0.032(3) 0.026(2) -0.023(3) -0.006(3) 0.002(2)
O3 0.041(3) 0.022(2) 0.027(3) -0.006(2) 0.002(2) 0.0006(18)
O4 0.057(4) 0.035(3) 0.026(2) -0.013(3) -0.009(3) 0.005(2)
Br1 0.0212(3) 0.0251(3) 0.0239(3) 0.0039(2) 0.0000(2) 0.0014(2)
Br2 0.0303(4) 0.0254(3) 0.0363(3) -0.0067(3) 0.0068(3) -0.0072(3)
Cu 0.0210(3) 0.0142(3) 0.0144(3) -0.0030(3) -0.0043(2) 0.0018(3)

loop_
_atom_type_symbol
_atom_type_description
_atom_type_scat_dispersion_real
_atom_type_scat_dispersion_imag
_atom_type_scat_source
C C 0.0033 0.0016 'International Tables Vol C Tables 4.2.6.8 and 6.1.1.4'
H H 0.0000 0.0000 'International Tables Vol C Tables 4.2.6.8 and 6.1.1.4'
O O 0.0106 0.0060 'International Tables Vol C Tables 4.2.6.8 and 6.1.1.4'
N N 0.0061 0.0033 'International Tables Vol C Tables 4.2.6.8 and 6.1.1.4'
Br Br -0.2901 2.4595 'International Tables Vol C Tables 4.2.6.8 and 6.1.1.4'
Cu Cu 0.3201 1.2651 'International Tables Vol C Tables 4.2.6.8 and 6.1.1.4'

loop_
_geom_angle_atom_site_label_1
_geom_angle_atom_site_label_2
_geom_angle_atom_site_label_3
_geom_angle_site_symmetry_1
_geom_angle_site_symmetry_3
_geom_angle
_geom_angle_publ_flag
N6A C1A C4A . . 121.1(5) ?
N6A C1A C5A . . 113.4(5) ?
C4A C1A C5A . . 125.5(5) ?
N6A C2A C3A . . 120.0(6) ?
N6A C2A H2A . . 120.0 ?
C3A C2A H2A . . 120.0 ?
N7A C3A C2A . . 122.6(6) ?
N7A C3A H3A . . 118.7 ?
C2A C3A H3A . . 118.7 ?
N7A C4A C1A . . 121.6(6) ?
N7A C4A H4A . . 119.2 ?
C1A C4A H4A . . 119.2 ?
N1A C5A N5A . . 107.3(5) ?
N1A C5A C1A . . 120.2(5) ?
N5A C5A C1A . . 132.5(5) ?
N2A C6A N5A . . 113.6(5) ?
N2A C6A N3A . . 141.3(5) ?
N5A C6A N3A . . 105.0(5) ?
N4A C7A N3A . . 114.4(5) ?
N4A C7A C8A . . 123.9(6) ?
N3A C7A C8A . . 121.8(6) ?
C7A C8A H8A . . 109.5 ?
C7A C8A H8B . . 109.5 ?
H8A C8A H8B . . 109.5 ?
C7A C8A H8C . . 109.5 ?
H8A C8A H8C . . 109.5 ?
H8B C8A H8C . . 109.5 ?
C5A N1A N2A . . 111.8(5) ?
C5A N1A Cu . . 114.2(4) ?
N2A N1A Cu . . 133.9(4) ?
C6A N2A N1A . . 102.1(5) ?
C6A N3A C7A . . 105.4(5) ?
C6A N3A H3NA . . 128(5) ?
C7A N3A H3NA . . 126(5) ?
C7A N4A N5A . . 101.5(5) ?
C6A N5A C5A . . 105.2(5) ?
C6A N5A N4A . . 113.7(5) ?
C5A N5A N4A . . 141.1(5) ?
C2A N6A C1A . . 117.8(5) ?
C2A N6A Cu . . 130.8(4) ?
C1A N6A Cu . . 111.4(4) ?
C3A N7A C4A . . 116.8(5) ?
N6B C1B C2B . . 122.2(5) ?
N6B C1B C5B . . 113.0(5) ?
C2B C1B C5B . . 124.8(5) ?
N7B C2B C1B . . 121.4(6) ?
N7B C2B H2B . . 119.3 ?
C1B C2B H2B . . 119.3 ?
N7B C3B C4B . . 122.5(6) ?
N7B C3B H3B . . 118.7 ?
C4B C3B H3B . . 118.7 ?
N6B C4B C3B . . 120.2(6) ?
N6B C4B H4B . . 119.9 ?
C3B C4B H4B . . 119.9 ?
N1B C5B N5B . . 106.8(5) ?
N1B C5B C1B . . 120.5(6) ?
N5B C5B C1B . . 132.6(5) ?
N2B C6B N5B . . 113.1(5) ?
N2B C6B N3B . . 141.3(5) ?
N5B C6B N3B . . 105.6(5) ?
N4B C7B N3B . . 113.6(5) ?
N4B C7B C8B . . 124.2(6) ?
N3B C7B C8B . . 122.1(6) ?
C7B C8B H8D . . 109.5 ?
C7B C8B H8E . . 109.5 ?
H8D C8B H8E . . 109.5 ?
C7B C8B H8F . . 109.5 ?
H8D C8B H8F . . 109.5 ?
H8E C8B H8F . . 109.5 ?
C5B N1B N2B . . 111.6(5) ?
C5B N1B Cu . . 114.2(4) ?
N2B N1B Cu . . 134.2(4) ?
C6B N2B N1B . . 102.5(5) ?
C6B N3B C7B . . 106.2(5) ?
C6B N3B H3NB . . 119(5) ?
C7B N3B H3NB . . 134(5) ?
C7B N4B N5B . . 101.8(5) ?
C6B N5B C5B . . 106.0(5) ?
C6B N5B N4B . . 112.7(5) ?
C5B N5B N4B . . 141.2(5) ?
C4B N6B C1B . . 117.2(5) ?
C4B N6B Cu . . 131.1(4) ?
C1B N6B Cu . . 111.7(4) ?
C3B N7B C2B . . 116.5(5) ?
Cu O1 H1W . . 111(6) ?
Cu O1 H2W . . 115(6) ?
H1W O1 H2W . . 101(4) ?
H3W O2 H4W . . 112(9) ?
H5W O3 H6W . . 103(8) ?
H7W O4 H8W . . 105(9) ?
N1B Cu N1A . . 175.5(2) ?
N1B Cu N6A . . 97.78(19) ?
N1A Cu N6A . . 80.67(19) ?
N1B Cu N6B . . 80.60(19) ?
N1A Cu N6B . . 100.64(19) ?
N6A Cu N6B . . 175.62(18) ?
N1B Cu O1 . . 91.16(19) ?
N1A Cu O1 . . 84.78(19) ?
N6A Cu O1 . . 93.64(17) ?
N6B Cu O1 . . 82.35(17) ?
N1B Cu Br1 . . 92.56(15) ?
N1A Cu Br1 . . 91.68(15) ?
N6A Cu Br1 . . 92.06(13) ?
N6B Cu Br1 . . 92.08(13) ?
O1 Cu Br1 . . 172.72(11) ?

loop_
_geom_bond_atom_site_label_1
_geom_bond_atom_site_label_2
_geom_bond_site_symmetry_2
_geom_bond_distance
_geom_bond_publ_flag
C1A N6A . 1.346(8) ?
C1A C4A . 1.391(8) ?
C1A C5A . 1.438(8) ?
C2A N6A . 1.336(7) ?
C2A C3A . 1.404(9) ?
C2A H2A . 0.9500 ?
C3A N7A . 1.328(8) ?
C3A H3A . 0.9500 ?
C4A N7A . 1.338(8) ?
C4A H4A . 0.9500 ?
C5A N1A . 1.317(7) ?
C5A N5A . 1.353(7) ?
C6A N2A . 1.317(8) ?
C6A N5A . 1.349(7) ?
C6A N3A . 1.368(8) ?
C7A N4A . 1.310(8) ?
C7A N3A . 1.378(8) ?
C7A C8A . 1.489(8) ?
C8A H8A . 0.9800 ?
C8A H8B . 0.9800 ?
C8A H8C . 0.9800 ?
N1A N2A . 1.382(7) ?
N1A Cu . 1.953(5) ?
N3A H3NA . 0.86(3) ?
N4A N5A . 1.380(7) ?
N6A Cu . 2.117(5) ?
C1B N6B . 1.343(7) ?
C1B C2B . 1.374(8) ?
C1B C5B . 1.444(8) ?
C2B N7B . 1.331(8) ?
C2B H2B . 0.9500 ?
C3B N7B . 1.329(9) ?
C3B C4B . 1.403(9) ?
C3B H3B . 0.9500 ?
C4B N6B . 1.320(8) ?
C4B H4B . 0.9500 ?
C5B N1B . 1.320(7) ?
C5B N5B . 1.350(8) ?
C6B N2B . 1.311(8) ?
C6B N5B . 1.349(7) ?
C6B N3B . 1.352(8) ?
C7B N4B . 1.313(8) ?
C7B N3B . 1.376(8) ?
C7B C8B . 1.480(9) ?
C8B H8D . 0.9800 ?
C8B H8E . 0.9800 ?
C8B H8F . 0.9800 ?
N1B N2B . 1.385(7) ?
N1B Cu . 1.951(5) ?
N3B H3NB . 0.85(3) ?
N4B N5B . 1.391(6) ?
N6B Cu . 2.125(5) ?
O1 Cu . 2.410(5) ?
O1 H1W . 0.83(3) ?
O1 H2W . 0.83(3) ?
O2 H3W . 0.82(3) ?
O2 H4W . 0.81(3) ?
O3 H5W . 0.79(3) ?
O3 H6W . 0.80(3) ?
O4 H7W . 0.83(3) ?
O4 H8W . 0.81(3) ?
Br1 Cu . 2.7466(12) ?

loop_
_geom_hbond_atom_site_label_D
_geom_hbond_atom_site_label_H
_geom_hbond_atom_site_label_A
_geom_hbond_site_symmetry_A
_geom_hbond_distance_DH
_geom_hbond_distance_HA
_geom_hbond_distance_DA
_geom_hbond_angle_DHA
_geom_hbond_publ_flag
C2A H2A N2B . 0.95 2.38 3.137(8) 136.5 yes
C3A H3A Br1 1_545 0.95 3.11 4.058(6) 173.3 yes
N3A H3NA O2 . 0.86(3) 1.82(3) 2.657(7) 165(7) yes
C4B H4B N2A . 0.95 2.52 3.276(8) 136.1 yes
C4B H4B Br1 3 0.95 3.09 3.848(6) 138.0 yes
N3B H3NB Br2 . 0.85(3) 2.34(3) 3.190(5) 173(7) yes
O1 H1W Br1 3_545 0.83(3) 2.42(3) 3.229(5) 166(6) yes
O1 H2W Br2 3 0.83(3) 2.49(3) 3.301(5) 168(8) yes
O2 H3W Br1 3 0.82(3) 2.43(3) 3.237(5) 173(9) yes
O2 H4W O3 3_565 0.81(3) 1.89(4) 2.691(7) 167(10) yes
O3 H5W O4 2_565 0.79(3) 2.08(6) 2.746(7) 141(8) yes
O3 H6W N7A . 0.80(3) 2.17(4) 2.931(7) 159(9) yes
O4 H7W N7B . 0.83(3) 2.12(3) 2.939(7) 171(9) yes
O4 H8W Br2 3_565 0.81(3) 2.56(6) 3.272(6) 147(8) yes

loop_
_geom_torsion_atom_site_label_1
_geom_torsion_atom_site_label_2
_geom_torsion_atom_site_label_3
_geom_torsion_atom_site_label_4
_geom_torsion_site_symmetry_1
_geom_torsion_site_symmetry_2
_geom_torsion_site_symmetry_3
_geom_torsion_site_symmetry_4
_geom_torsion
_geom_torsion_publ_flag
N6A C2A C3A N7A . . . . 1.2(9) ?
N6A C1A C4A N7A . . . . -1.6(9) ?
C5A C1A C4A N7A . . . . 179.5(5) ?
N6A C1A C5A N1A . . . . 2.0(8) ?
C4A C1A C5A N1A . . . . -179.0(6) ?
N6A C1A C5A N5A . . . . -179.4(6) ?
C4A C1A C5A N5A . . . . -0.5(10) ?
N5A C5A N1A N2A . . . . 0.1(6) ?
C1A C5A N1A N2A . . . . 179.0(5) ?
N5A C5A N1A Cu . . . . 177.7(3) ?
C1A C5A N1A Cu . . . . -3.4(7) ?
N5A C6A N2A N1A . . . . 0.8(6) ?
N3A C6A N2A N1A . . . . 178.5(7) ?
C5A N1A N2A C6A . . . . -0.5(6) ?
Cu N1A N2A C6A . . . . -177.5(4) ?
N2A C6A N3A C7A . . . . -179.3(8) ?
N5A C6A N3A C7A . . . . -1.4(6) ?
N4A C7A N3A C6A . . . . 0.7(7) ?
C8A C7A N3A C6A . . . . -179.9(6) ?
N3A C7A N4A N5A . . . . 0.3(7) ?
C8A C7A N4A N5A . . . . -179.1(6) ?
N2A C6A N5A C5A . . . . -0.7(7) ?
N3A C6A N5A C5A . . . . -179.3(4) ?
N2A C6A N5A N4A . . . . -179.6(5) ?
N3A C6A N5A N4A . . . . 1.8(6) ?
N1A C5A N5A C6A . . . . 0.3(6) ?
C1A C5A N5A C6A . . . . -178.4(6) ?
N1A C5A N5A N4A . . . . 178.8(6) ?
C1A C5A N5A N4A . . . . 0.1(12) ?
C7A N4A N5A C6A . . . . -1.3(6) ?
C7A N4A N5A C5A . . . . -179.7(7) ?
C3A C2A N6A C1A . . . . -0.8(8) ?
C3A C2A N6A Cu . . . . 178.8(4) ?
C4A C1A N6A C2A . . . . 1.0(8) ?
C5A C1A N6A C2A . . . . -180.0(5) ?
C4A C1A N6A Cu . . . . -178.7(4) ?
C5A C1A N6A Cu . . . . 0.3(6) ?
C2A C3A N7A C4A . . . . -1.7(8) ?
C1A C4A N7A C3A . . . . 1.9(8) ?
N6B C1B C2B N7B . . . . -1.4(9) ?
C5B C1B C2B N7B . . . . -178.9(5) ?
N7B C3B C4B N6B . . . . -1.9(10) ?
N6B C1B C5B N1B . . . . -1.3(8) ?
C2B C1B C5B N1B . . . . 176.3(6) ?
N6B C1B C5B N5B . . . . -178.6(6) ?
C2B C1B C5B N5B . . . . -1.0(10) ?
N5B C5B N1B N2B . . . . 0.3(6) ?
C1B C5B N1B N2B . . . . -177.6(5) ?
N5B C5B N1B Cu . . . . -179.9(4) ?
C1B C5B N1B Cu . . . . 2.2(7) ?
N5B C6B N2B N1B . . . . -0.8(6) ?
N3B C6B N2B N1B . . . . -179.3(8) ?
C5B N1B N2B C6B . . . . 0.3(6) ?
Cu N1B N2B C6B . . . . -179.4(4) ?
N2B C6B N3B C7B . . . . 179.2(8) ?
N5B C6B N3B C7B . . . . 0.6(6) ?
N4B C7B N3B C6B . . . . 0.3(7) ?
C8B C7B N3B C6B . . . . 179.9(6) ?
N3B C7B N4B N5B . . . . -1.0(6) ?
C8B C7B N4B N5B . . . . 179.4(6) ?
N2B C6B N5B C5B . . . . 1.0(7) ?
N3B C6B N5B C5B . . . . -179.9(5) ?
N2B C6B N5B N4B . . . . 179.6(5) ?
N3B C6B N5B N4B . . . . -1.3(6) ?
N1B C5B N5B C6B . . . . -0.8(6) ?
C1B C5B N5B C6B . . . . 176.8(6) ?
N1B C5B N5B N4B . . . . -178.7(6) ?
C1B C5B N5B N4B . . . . -1.2(12) ?
C7B N4B N5B C6B . . . . 1.4(6) ?
C7B N4B N5B C5B . . . . 179.3(7) ?
C3B C4B N6B C1B . . . . 0.6(8) ?
C3B C4B N6B Cu . . . . 179.2(4) ?
C2B C1B N6B C4B . . . . 1.0(8) ?
C5B C1B N6B C4B . . . . 178.7(5) ?
C2B C1B N6B Cu . . . . -177.8(5) ?
C5B C1B N6B Cu . . . . -0.1(6) ?
C4B C3B N7B C2B . . . . 1.5(9) ?
C1B C2B N7B C3B . . . . 0.2(9) ?

_cod_database_fobs_code 2022395
